data_7231227
loop_
_publ_author_name
'Li, Jing-Ming'
'Li, Rui'
'Li, Xia'

_publ_section_title
;
 Construction of metal--organic frameworks (MOFs) and highly luminescent
 Eu(iii)-MOF for the detection of inorganic ions and antibiotics in
 aqueous medium
;
_journal_issue 34
_journal_name_full CrystEngComm
_journal_page_first 4962
_journal_paper_doi 10.1039/C8CE00915E
_journal_volume 20
_journal_year 2018
_chemical_formula_sum 'C66 H40 Eu2 N4 O15'
_chemical_formula_weight 1432.94
_space_group_IT_number 14
_space_group_name_Hall '-P 2ybc'
_space_group_name_H-M_alt 'P 1 21/c 1'
_symmetry_space_group_name_Hall '-P 2ybc'
_symmetry_space_group_name_H-M 'P 1 21/c 1'
_atom_sites_solution_hydrogens geom
_atom_sites_solution_primary direct
_atom_sites_solution_secondary difmap
_audit_creation_method SHELXL-97
_audit_update_record
;
2018-06-02 deposited with the CCDC.
2018-07-24 downloaded from the CCDC.
;
_cell_angle_alpha 90.00
_cell_angle_beta 90.9490(10)
_cell_angle_gamma 90.00
_cell_formula_units_Z 4
_cell_length_a 13.0373(12)
_cell_length_b 22.5614(19)
_cell_length_c 19.4320(17)
_cell_measurement_temperature 298(2)
_cell_volume 5714.9(9)
_computing_structure_refinement 'SHELXL-97 (Sheldrick, 1997)'
_computing_structure_solution 'SHELXS-97 (Sheldrick, 1990)'
_diffrn_ambient_temperature 298(2)
_diffrn_measured_fraction_theta_full 0.998
_diffrn_measured_fraction_theta_max 0.998
_diffrn_radiation_monochromator graphite
_diffrn_radiation_source 'fine-focus sealed tube'
_diffrn_radiation_type MoK\a
_diffrn_radiation_wavelength 0.71073
_diffrn_reflns_av_R_equivalents 0.0673
_diffrn_reflns_av_sigmaI/netI 0.1031
_diffrn_reflns_limit_h_max 11
_diffrn_reflns_limit_h_min -15
_diffrn_reflns_limit_k_max 26
_diffrn_reflns_limit_k_min -26
_diffrn_reflns_limit_l_max 23
_diffrn_reflns_limit_l_min -21
_diffrn_reflns_number 28935
_diffrn_reflns_theta_full 25.02
_diffrn_reflns_theta_max 25.02
_diffrn_reflns_theta_min 2.28
_exptl_absorpt_coefficient_mu 2.250
_exptl_absorpt_correction_T_max 0.8405
_exptl_absorpt_correction_T_min 0.6494
_exptl_crystal_density_diffrn 1.665
_exptl_crystal_density_method 'not measured'
_exptl_crystal_F_000 2840
_exptl_crystal_size_max 0.21
_exptl_crystal_size_mid 0.15
_exptl_crystal_size_min 0.08
_refine_diff_density_max 1.279
_refine_diff_density_min -0.700
_refine_diff_density_rms 0.105
_refine_ls_extinction_method none
_refine_ls_goodness_of_fit_ref 0.869
_refine_ls_hydrogen_treatment mixed
_refine_ls_matrix_type full
_refine_ls_number_parameters 784
_refine_ls_number_reflns 10068
_refine_ls_number_restraints 0
_refine_ls_restrained_S_all 0.869
_refine_ls_R_factor_all 0.0833
_refine_ls_R_factor_gt 0.0409
_refine_ls_shift/su_max 0.002
_refine_ls_shift/su_mean 0.000
_refine_ls_structure_factor_coef Fsqd
_refine_ls_weighting_details 'calc w=1/[\s^2^(Fo^2^)+(0.0001P)^2^+0.0000P] where P=(Fo^2^+2Fc^2^)/3'
_refine_ls_weighting_scheme calc
_refine_ls_wR_factor_gt 0.0543
_refine_ls_wR_factor_ref 0.0613
_reflns_number_gt 6139
_reflns_number_total 10068
_reflns_threshold_expression >2sigma(I)
_cod_data_source_file c8ce00915e2.cif
_cod_data_source_block 160423e
_cod_depositor_comments 'Adding full bibliography for 7231226--7231229.cif.'
_cod_database_code 7231227

loop_
_symmetry_equiv_pos_as_xyz
'x, y, z'
'-x, y+1/2, -z+1/2'
'-x, -y, -z'
'x, -y-1/2, z-1/2'

loop_
_atom_site_label
_atom_site_type_symbol
_atom_site_fract_x
_atom_site_fract_y
_atom_site_fract_z
_atom_site_U_iso_or_equiv
_atom_site_adp_type
_atom_site_occupancy
_atom_site_symmetry_multiplicity
_atom_site_calc_flag
_atom_site_refinement_flags
Eu1 Eu 0.49092(2) 0.561477(12) 0.579000(14) 0.03486(9) Uani 1 1 d .
Eu2 Eu 0.13117(2) 0.957426(12) 0.505197(15) 0.03633(9) Uani 1 1 d .
N1 N 0.3349(4) 0.59072(19) 0.6579(2) 0.0384(12) Uani 1 1 d .
N2 N 0.4430(4) 0.6708(2) 0.5839(2) 0.0443(13) Uani 1 1 d .
N3 N 0.3200(4) 0.9420(2) 0.4771(3) 0.0422(13) Uani 1 1 d .
N4 N 0.2640(4) 0.9552(2) 0.6096(2) 0.0419(13) Uani 1 1 d .
O1 O 0.3317(3) 0.5622(2) 0.5193(2) 0.0716(14) Uani 1 1 d .
O2 O 0.3687(3) 0.50140(18) 0.4350(3) 0.0807(16) Uani 1 1 d .
O3 O 0.1551(3) 0.85072(15) 0.5208(2) 0.0442(11) Uani 1 1 d .
O4 O 0.1398(3) 0.88222(16) 0.41440(19) 0.0483(12) Uani 1 1 d .
O5 O 0.1536(3) 0.62665(17) 0.48901(19) 0.0522(12) Uani 1 1 d .
O6 O 0.6470(3) 0.62147(15) 0.60481(19) 0.0436(11) Uani 1 1 d .
O7 O 0.5611(3) 0.58249(17) 0.69133(18) 0.0501(11) Uani 1 1 d .
O8 O 0.0444(3) 1.06201(16) 0.52285(18) 0.0436(10) Uani 1 1 d .
O9 O 0.2115(3) 1.05566(16) 0.5243(2) 0.0515(11) Uani 1 1 d .
O10 O 0.2735(3) 1.15818(17) 0.5975(2) 0.0521(12) Uani 1 1 d .
O11 O 0.4378(3) 0.46911(16) 0.62288(19) 0.0474(11) Uani 1 1 d .
O12 O 0.4602(3) 0.41150(18) 0.5314(2) 0.0630(13) Uani 1 1 d .
O13 O 0.1163(3) 1.00969(15) 0.39802(18) 0.0456(11) Uani 1 1 d .
O14 O -0.0394(3) 1.05272(17) 0.39239(18) 0.0450(11) Uani 1 1 d .
O15 O 0.3112(3) 1.09656(17) 0.2077(2) 0.0641(14) Uani 1 1 d .
C1 C 0.3072(5) 0.5312(3) 0.4691(4) 0.0486(18) Uani 1 1 d .
C2 C 0.1960(5) 0.5284(3) 0.4472(3) 0.0437(16) Uani 1 1 d .
C3 C 0.1262(5) 0.5735(3) 0.4569(3) 0.0432(16) Uani 1 1 d .
C4 C 0.0251(5) 0.5677(3) 0.4360(3) 0.068(2) Uani 1 1 d .
H4 H -0.0206 0.5988 0.4424 0.081 Uiso 1 1 calc R
C5 C -0.0078(6) 0.5166(4) 0.4061(4) 0.085(3) Uani 1 1 d .
H5 H -0.0765 0.5126 0.3933 0.102 Uiso 1 1 calc R
C6 C 0.0578(7) 0.4718(3) 0.3948(4) 0.087(3) Uani 1 1 d .
H6 H 0.0346 0.4375 0.3731 0.104 Uiso 1 1 calc R
C7 C 0.1608(6) 0.4765(3) 0.4153(3) 0.062(2) Uani 1 1 d .
H7 H 0.2057 0.4452 0.4078 0.074 Uiso 1 1 calc R
C8 C 0.1541(4) 0.8410(3) 0.4561(3) 0.0419(16) Uani 1 1 d .
C9 C 0.1711(4) 0.7793(2) 0.4306(3) 0.0392(15) Uani 1 1 d .
C10 C 0.1561(4) 0.7299(2) 0.4711(3) 0.0416(16) Uani 1 1 d .
H10 H 0.1353 0.7346 0.5163 0.050 Uiso 1 1 calc R
C11 C 0.1715(4) 0.6740(3) 0.4457(3) 0.0397(16) Uani 1 1 d .
C12 C 0.2050(5) 0.6666(3) 0.3793(3) 0.0488(17) Uani 1 1 d .
H12 H 0.2166 0.6288 0.3620 0.059 Uiso 1 1 calc R
C13 C 0.2210(5) 0.7150(3) 0.3392(3) 0.061(2) Uani 1 1 d .
H13 H 0.2435 0.7102 0.2943 0.073 Uiso 1 1 calc R
C14 C 0.2041(5) 0.7712(3) 0.3645(3) 0.0542(19) Uani 1 1 d .
H14 H 0.2151 0.8039 0.3365 0.065 Uiso 1 1 calc R
C15 C 0.6360(5) 0.6125(2) 0.6686(3) 0.0418(16) Uani 1 1 d .
C16 C 0.2889(4) 1.1380(2) 0.7812(3) 0.0374(15) Uani 1 1 d .
C17 C 0.3079(4) 1.1347(2) 0.7119(3) 0.0371(15) Uani 1 1 d .
H17 H 0.3655 1.1145 0.6969 0.045 Uiso 1 1 calc R
C18 C 0.2427(5) 1.1609(2) 0.6644(3) 0.0401(16) Uani 1 1 d .
C19 C 0.1563(5) 1.1891(3) 0.6857(3) 0.0538(19) Uani 1 1 d .
H19 H 0.1116 1.2064 0.6537 0.065 Uiso 1 1 calc R
C20 C 0.1355(5) 1.1919(3) 0.7550(3) 0.077(2) Uani 1 1 d .
H20 H 0.0758 1.2103 0.7697 0.092 Uiso 1 1 calc R
C21 C 0.2034(5) 1.1674(3) 0.8030(3) 0.063(2) Uani 1 1 d .
H21 H 0.1909 1.1710 0.8498 0.076 Uiso 1 1 calc R
C22 C 0.1325(5) 1.0860(2) 0.5211(3) 0.0356(15) Uani 1 1 d .
C23 C 0.1395(4) 1.1530(2) 0.5112(3) 0.0243(12) Uani 1 1 d .
C24 C 0.2122(5) 1.1852(3) 0.5475(3) 0.0419(16) Uani 1 1 d .
C25 C 0.2266(5) 1.2446(3) 0.5349(3) 0.0570(19) Uani 1 1 d .
H25 H 0.2763 1.2656 0.5596 0.068 Uiso 1 1 calc R
C26 C 0.1685(6) 1.2724(3) 0.4864(3) 0.063(2) Uani 1 1 d .
H26 H 0.1778 1.3126 0.4778 0.076 Uiso 1 1 calc R
C27 C 0.0962(5) 1.2409(3) 0.4503(3) 0.058(2) Uani 1 1 d .
H27 H 0.0561 1.2600 0.4171 0.070 Uiso 1 1 calc R
C28 C 0.0815(5) 1.1811(2) 0.4622(3) 0.0449(17) Uani 1 1 d .
H28 H 0.0322 1.1603 0.4370 0.054 Uiso 1 1 calc R
C29 C 0.4458(4) 0.4194(3) 0.5945(3) 0.0409(16) Uani 1 1 d .
C30 C 0.4429(5) 0.3650(2) 0.6390(3) 0.0376(15) Uani 1 1 d .
C31 C 0.3767(5) 0.3574(3) 0.6936(3) 0.0427(16) Uani 1 1 d .
C32 C 0.3781(5) 0.3077(3) 0.7336(3) 0.060(2) Uani 1 1 d .
H32 H 0.3315 0.3034 0.7690 0.072 Uiso 1 1 calc R
C33 C 0.4489(6) 0.2639(3) 0.7212(4) 0.080(3) Uani 1 1 d .
H33 H 0.4530 0.2311 0.7500 0.096 Uiso 1 1 calc R
C34 C 0.5143(6) 0.2687(3) 0.6658(5) 0.084(3) Uani 1 1 d .
H34 H 0.5595 0.2382 0.6557 0.101 Uiso 1 1 calc R
C35 C 0.5114(5) 0.3191(3) 0.6259(4) 0.064(2) Uani 1 1 d .
H35 H 0.5562 0.3226 0.5893 0.077 Uiso 1 1 calc R
C36 C 0.0514(5) 1.0449(2) 0.3713(3) 0.0369(15) Uani 1 1 d .
C37 C 0.0827(4) 1.0812(2) 0.3107(3) 0.0333(14) Uani 1 1 d .
C38 C 0.1829(5) 1.0766(2) 0.2878(3) 0.0387(15) Uani 1 1 d .
H38 H 0.2293 1.0518 0.3105 0.046 Uiso 1 1 calc R
C39 C 0.2130(5) 1.1087(2) 0.2317(3) 0.0427(16) Uani 1 1 d .
C40 C 0.1465(5) 1.1464(3) 0.1985(3) 0.0522(18) Uani 1 1 d .
H40 H 0.1676 1.1684 0.1609 0.063 Uiso 1 1 calc R
C41 C 0.0485(5) 1.1510(3) 0.2217(3) 0.0532(18) Uani 1 1 d .
H41 H 0.0028 1.1764 0.1991 0.064 Uiso 1 1 calc R
C42 C 0.0156(5) 1.1190(2) 0.2777(3) 0.0416(16) Uani 1 1 d .
H42 H -0.0512 1.1231 0.2929 0.050 Uiso 1 1 calc R
C43 C 0.2815(5) 0.5524(3) 0.6941(3) 0.0538(18) Uani 1 1 d .
H43 H 0.3063 0.5139 0.6981 0.065 Uiso 1 1 calc R
C44 C 0.1907(5) 0.5663(3) 0.7266(3) 0.065(2) Uani 1 1 d .
H44 H 0.1558 0.5376 0.7515 0.078 Uiso 1 1 calc R
C45 C 0.1537(5) 0.6221(3) 0.7215(3) 0.0596(19) Uani 1 1 d .
H45 H 0.0928 0.6321 0.7429 0.072 Uiso 1 1 calc R
C46 C 0.2071(5) 0.6652(3) 0.6839(3) 0.0425(16) Uani 1 1 d .
C47 C 0.2970(5) 0.6470(2) 0.6525(3) 0.0370(15) Uani 1 1 d .
C48 C 0.3552(5) 0.6893(2) 0.6141(3) 0.0393(16) Uani 1 1 d .
C49 C 0.3193(5) 0.7478(3) 0.6098(3) 0.0465(17) Uani 1 1 d .
C50 C 0.3778(6) 0.7882(3) 0.5720(3) 0.062(2) Uani 1 1 d .
H50 H 0.3557 0.8272 0.5671 0.075 Uiso 1 1 calc R
C51 C 0.4660(6) 0.7705(3) 0.5429(3) 0.071(2) Uani 1 1 d .
H51 H 0.5061 0.7975 0.5191 0.085 Uiso 1 1 calc R
C52 C 0.4967(5) 0.7107(3) 0.5490(3) 0.0578(19) Uani 1 1 d .
H52 H 0.5567 0.6987 0.5279 0.069 Uiso 1 1 calc R
C53 C 0.1726(5) 0.7245(3) 0.6772(3) 0.0545(19) Uani 1 1 d .
H53 H 0.1115 0.7359 0.6973 0.065 Uiso 1 1 calc R
C54 C 0.2274(5) 0.7643(3) 0.6421(3) 0.058(2) Uani 1 1 d .
H54 H 0.2045 0.8033 0.6389 0.070 Uiso 1 1 calc R
C55 C 0.3489(5) 0.9357(3) 0.4115(4) 0.0547(18) Uani 1 1 d .
H55 H 0.2991 0.9395 0.3770 0.066 Uiso 1 1 calc R
C56 C 0.4489(6) 0.9237(3) 0.3924(4) 0.064(2) Uani 1 1 d .
H56 H 0.4653 0.9193 0.3463 0.077 Uiso 1 1 calc R
C57 C 0.5213(5) 0.9187(3) 0.4419(4) 0.063(2) Uani 1 1 d .
H57 H 0.5888 0.9109 0.4298 0.075 Uiso 1 1 calc R
C58 C 0.4969(5) 0.9251(2) 0.5111(4) 0.0480(18) Uani 1 1 d .
C59 C 0.3939(5) 0.9368(2) 0.5254(3) 0.0396(15) Uani 1 1 d .
C60 C 0.3638(5) 0.9445(2) 0.5960(3) 0.0400(15) Uani 1 1 d .
C61 C 0.4401(5) 0.9402(3) 0.6480(4) 0.0499(17) Uani 1 1 d .
C62 C 0.4089(6) 0.9512(3) 0.7154(4) 0.064(2) Uani 1 1 d .
H62 H 0.4569 0.9493 0.7513 0.077 Uiso 1 1 calc R
C63 C 0.3100(6) 0.9645(3) 0.7292(3) 0.064(2) Uani 1 1 d .
H63 H 0.2900 0.9727 0.7739 0.077 Uiso 1 1 calc R
C64 C 0.2395(5) 0.9657(2) 0.6751(3) 0.0514(17) Uani 1 1 d .
H64 H 0.1715 0.9743 0.6848 0.062 Uiso 1 1 calc R
C65 C 0.5702(5) 0.9197(3) 0.5652(5) 0.068(2) Uani 1 1 d .
H65 H 0.6381 0.9109 0.5552 0.082 Uiso 1 1 calc R
C66 C 0.5424(5) 0.9271(3) 0.6306(4) 0.069(2) Uani 1 1 d .
H66 H 0.5916 0.9236 0.6656 0.083 Uiso 1 1 calc R

loop_
_atom_site_aniso_label
_atom_site_aniso_U_11
_atom_site_aniso_U_22
_atom_site_aniso_U_33
_atom_site_aniso_U_23
_atom_site_aniso_U_13
_atom_site_aniso_U_12
Eu1 0.0391(2) 0.03421(17) 0.03148(17) -0.00388(14) 0.00689(15) -0.00200(16)
Eu2 0.02927(18) 0.03950(18) 0.04052(19) 0.00962(15) 0.00967(15) 0.00581(16)
N1 0.046(3) 0.034(3) 0.036(3) -0.007(2) 0.008(3) 0.003(3)
N2 0.055(4) 0.040(3) 0.038(3) 0.003(3) 0.010(3) -0.001(3)
N3 0.035(3) 0.045(3) 0.047(3) 0.010(3) 0.011(3) 0.005(3)
N4 0.032(3) 0.049(3) 0.045(3) 0.002(3) 0.007(3) -0.003(3)
O1 0.046(3) 0.114(4) 0.055(3) -0.019(3) -0.008(3) 0.010(3)
O2 0.046(3) 0.051(3) 0.146(5) -0.019(3) 0.025(3) -0.001(3)
O3 0.054(3) 0.044(2) 0.036(3) 0.003(2) 0.011(2) 0.008(2)
O4 0.056(3) 0.045(3) 0.044(3) 0.013(2) 0.001(2) 0.010(2)
O5 0.074(4) 0.039(2) 0.044(3) -0.005(2) -0.001(2) 0.007(2)
O6 0.049(3) 0.052(3) 0.030(2) -0.006(2) 0.013(2) -0.007(2)
O7 0.048(3) 0.068(3) 0.034(2) -0.002(2) 0.000(2) -0.023(2)
O8 0.036(3) 0.052(3) 0.044(2) 0.009(2) 0.010(2) -0.001(2)
O9 0.031(3) 0.048(3) 0.075(3) 0.008(2) 0.003(2) 0.008(2)
O10 0.055(3) 0.066(3) 0.036(3) -0.007(2) -0.002(2) 0.020(2)
O11 0.055(3) 0.038(2) 0.050(3) 0.000(2) 0.020(2) 0.005(2)
O12 0.073(3) 0.086(3) 0.030(3) -0.001(2) 0.012(3) -0.024(3)
O13 0.044(3) 0.048(3) 0.046(3) 0.017(2) 0.017(2) 0.015(2)
O14 0.026(2) 0.067(3) 0.042(2) 0.009(2) 0.009(2) 0.004(2)
O15 0.072(3) 0.037(3) 0.085(3) 0.003(2) 0.058(3) 0.002(3)
C1 0.058(5) 0.035(4) 0.053(5) 0.013(3) 0.014(4) 0.007(4)
C2 0.038(4) 0.043(4) 0.050(4) -0.003(3) 0.000(3) 0.003(3)
C3 0.047(4) 0.045(4) 0.038(4) 0.000(3) 0.008(3) 0.004(4)
C4 0.045(5) 0.073(5) 0.085(6) -0.002(4) -0.008(4) 0.010(4)
C5 0.053(6) 0.096(7) 0.104(7) -0.012(5) -0.025(5) 0.000(5)
C6 0.072(6) 0.081(6) 0.107(7) -0.029(5) -0.016(6) -0.020(5)
C7 0.068(6) 0.044(4) 0.074(5) -0.007(4) 0.008(4) 0.003(4)
C8 0.020(4) 0.050(4) 0.057(5) 0.001(4) 0.004(3) 0.009(3)
C9 0.034(4) 0.042(4) 0.041(4) -0.001(3) 0.004(3) 0.004(3)
C10 0.044(4) 0.053(4) 0.028(4) -0.004(3) 0.009(3) 0.013(3)
C11 0.036(4) 0.041(4) 0.042(4) -0.003(3) -0.001(3) 0.007(3)
C12 0.052(5) 0.047(4) 0.048(4) -0.009(3) 0.005(4) 0.012(4)
C13 0.082(6) 0.062(5) 0.039(4) -0.008(4) 0.015(4) 0.008(4)
C14 0.066(5) 0.047(4) 0.050(5) 0.009(3) 0.007(4) 0.003(4)
C15 0.039(4) 0.037(4) 0.050(4) -0.008(3) 0.007(4) 0.004(3)
C16 0.039(4) 0.036(4) 0.038(4) 0.009(3) 0.007(3) 0.006(3)
C17 0.039(4) 0.035(3) 0.038(4) -0.004(3) 0.006(3) 0.010(3)
C18 0.035(4) 0.040(4) 0.047(4) 0.002(3) 0.008(4) 0.005(3)
C19 0.054(5) 0.069(5) 0.038(4) 0.018(4) 0.006(4) 0.014(4)
C20 0.060(5) 0.117(6) 0.054(5) 0.008(5) 0.014(4) 0.048(5)
C21 0.073(5) 0.081(5) 0.036(4) 0.017(4) 0.024(4) 0.037(4)
C22 0.032(4) 0.045(4) 0.029(4) 0.004(3) 0.006(3) -0.001(3)
C23 0.011(3) 0.042(3) 0.020(3) 0.001(3) 0.007(2) 0.003(3)
C24 0.041(4) 0.051(4) 0.033(4) 0.002(3) 0.000(3) 0.011(3)
C25 0.068(5) 0.050(4) 0.052(5) -0.007(4) -0.009(4) -0.005(4)
C26 0.081(6) 0.043(4) 0.066(5) 0.004(4) 0.004(5) -0.003(4)
C27 0.075(6) 0.055(5) 0.045(4) 0.024(4) -0.004(4) 0.006(4)
C28 0.049(4) 0.046(4) 0.040(4) 0.005(3) -0.003(3) -0.006(3)
C29 0.031(4) 0.056(4) 0.036(4) 0.006(3) 0.007(3) -0.002(3)
C30 0.043(4) 0.031(3) 0.039(4) -0.003(3) 0.012(3) -0.006(3)
C31 0.050(4) 0.035(4) 0.044(4) -0.002(3) 0.011(4) -0.006(3)
C32 0.059(5) 0.058(5) 0.064(5) 0.025(4) 0.020(4) -0.007(4)
C33 0.054(6) 0.059(5) 0.127(8) 0.041(5) -0.001(5) -0.001(4)
C34 0.066(6) 0.038(5) 0.149(8) 0.012(5) 0.017(6) 0.008(4)
C35 0.049(5) 0.052(4) 0.092(6) -0.009(4) 0.033(4) -0.006(4)
C36 0.043(4) 0.036(4) 0.032(4) -0.003(3) 0.004(3) 0.002(3)
C37 0.036(4) 0.034(3) 0.031(3) 0.001(3) 0.017(3) 0.002(3)
C38 0.049(4) 0.030(3) 0.038(4) 0.000(3) 0.010(3) 0.004(3)
C39 0.049(5) 0.037(4) 0.043(4) -0.004(3) 0.026(4) -0.003(3)
C40 0.067(5) 0.049(4) 0.042(4) 0.019(3) 0.011(4) -0.009(4)
C41 0.053(5) 0.055(4) 0.052(5) 0.012(4) -0.008(4) -0.002(4)
C42 0.034(4) 0.045(4) 0.046(4) 0.007(3) 0.005(3) 0.004(3)
C43 0.071(5) 0.037(4) 0.054(4) 0.008(3) 0.022(4) 0.006(4)
C44 0.063(5) 0.055(5) 0.077(5) 0.005(4) 0.034(4) 0.005(4)
C45 0.054(5) 0.056(5) 0.069(5) -0.002(4) 0.027(4) 0.012(4)
C46 0.049(5) 0.042(4) 0.037(4) -0.002(3) 0.006(3) 0.005(4)
C47 0.042(4) 0.036(4) 0.033(4) -0.007(3) 0.002(3) 0.001(3)
C48 0.050(4) 0.038(4) 0.030(4) -0.004(3) 0.001(3) 0.000(3)
C49 0.069(5) 0.040(4) 0.031(4) -0.001(3) 0.011(4) 0.014(4)
C50 0.095(6) 0.031(4) 0.061(5) 0.006(3) 0.024(5) 0.009(4)
C51 0.112(7) 0.037(4) 0.063(5) 0.005(4) 0.028(5) -0.009(4)
C52 0.067(5) 0.041(4) 0.066(5) 0.000(4) 0.016(4) -0.006(4)
C53 0.056(5) 0.061(5) 0.047(4) 0.002(4) 0.006(4) 0.029(4)
C54 0.078(6) 0.049(4) 0.048(5) -0.001(4) 0.008(4) 0.023(4)
C55 0.041(4) 0.054(4) 0.069(5) 0.010(4) 0.009(4) 0.010(4)
C56 0.055(5) 0.058(5) 0.080(6) 0.004(4) 0.038(5) 0.015(4)
C57 0.046(5) 0.043(4) 0.101(7) 0.011(4) 0.027(5) 0.009(4)
C58 0.026(4) 0.035(4) 0.083(6) 0.007(4) 0.014(4) 0.005(3)
C59 0.035(4) 0.027(3) 0.056(4) 0.013(3) 0.012(4) 0.001(3)
C60 0.032(4) 0.032(3) 0.056(4) 0.011(3) 0.001(4) -0.004(3)
C61 0.037(4) 0.052(4) 0.061(5) 0.010(4) -0.005(4) -0.006(4)
C62 0.053(5) 0.069(5) 0.069(5) 0.014(4) -0.023(5) -0.006(4)
C63 0.070(6) 0.083(5) 0.039(4) 0.000(4) -0.002(4) -0.007(5)
C64 0.045(4) 0.062(4) 0.048(4) 0.003(4) 0.012(4) -0.002(4)
C65 0.031(4) 0.055(5) 0.118(7) 0.012(5) 0.016(5) 0.002(4)
C66 0.038(5) 0.064(5) 0.103(7) 0.019(5) -0.015(5) -0.001(4)

loop_
_atom_type_symbol
_atom_type_description
_atom_type_scat_dispersion_real
_atom_type_scat_dispersion_imag
_atom_type_scat_source
C C 0.0033 0.0016 'International Tables Vol C Tables 4.2.6.8 and 6.1.1.4'
H H 0.0000 0.0000 'International Tables Vol C Tables 4.2.6.8 and 6.1.1.4'
N N 0.0061 0.0033 'International Tables Vol C Tables 4.2.6.8 and 6.1.1.4'
O O 0.0106 0.0060 'International Tables Vol C Tables 4.2.6.8 and 6.1.1.4'
Eu Eu -0.1578 3.6682 'International Tables Vol C Tables 4.2.6.8 and 6.1.1.4'

loop_
_geom_angle_atom_site_label_1
_geom_angle_atom_site_label_2
_geom_angle_atom_site_label_3
_geom_angle
_geom_angle_site_symmetry_1
_geom_angle_site_symmetry_3
O12 Eu1 O2 79.94(17) 3_666 3_666
O12 Eu1 O11 130.56(13) 3_666 .
O2 Eu1 O11 74.97(14) 3_666 .
O12 Eu1 O1 78.29(15) 3_666 .
O2 Eu1 O1 129.13(16) 3_666 .
O11 Eu1 O1 85.55(15) . .
O12 Eu1 O7 132.87(14) 3_666 .
O2 Eu1 O7 86.45(16) 3_666 .
O11 Eu1 O7 87.45(13) . .
O1 Eu1 O7 139.85(15) . .
O12 Eu1 O6 78.94(13) 3_666 .
O2 Eu1 O6 73.39(13) 3_666 .
O11 Eu1 O6 130.66(12) . .
O1 Eu1 O6 143.60(14) . .
O7 Eu1 O6 53.93(12) . .
O12 Eu1 N2 81.48(15) 3_666 .
O2 Eu1 N2 141.82(16) 3_666 .
O11 Eu1 N2 140.20(15) . .
O1 Eu1 N2 78.34(16) . .
O7 Eu1 N2 82.23(14) . .
O6 Eu1 N2 70.48(14) . .
O12 Eu1 N1 133.75(15) 3_666 .
O2 Eu1 N1 145.99(16) 3_666 .
O11 Eu1 N1 77.19(13) . .
O1 Eu1 N1 66.78(14) . .
O7 Eu1 N1 73.10(13) . .
O6 Eu1 N1 112.39(13) . .
N2 Eu1 N1 63.02(15) . .
O12 Eu1 Eu1 58.22(10) 3_666 3_666
O2 Eu1 Eu1 56.85(12) 3_666 3_666
O11 Eu1 Eu1 72.40(9) . 3_666
O1 Eu1 Eu1 72.60(11) . 3_666
O7 Eu1 Eu1 141.25(9) . 3_666
O6 Eu1 Eu1 117.17(9) . 3_666
N2 Eu1 Eu1 133.82(10) . 3_666
N1 Eu1 Eu1 130.41(9) . 3_666
O14 Eu2 O8 71.07(12) 3_576 3_576
O14 Eu2 O13 138.45(12) 3_576 .
O8 Eu2 O13 80.14(12) 3_576 .
O14 Eu2 O3 82.24(13) 3_576 .
O8 Eu2 O3 88.11(12) 3_576 .
O13 Eu2 O3 126.85(13) . .
O14 Eu2 O4 124.90(13) 3_576 .
O8 Eu2 O4 76.34(13) 3_576 .
O13 Eu2 O4 73.70(12) . .
O3 Eu2 O4 53.17(12) . .
O14 Eu2 O9 100.37(13) 3_576 .
O8 Eu2 O9 126.91(12) 3_576 .
O13 Eu2 O9 73.63(12) . .
O3 Eu2 O9 144.07(13) . .
O4 Eu2 O9 134.66(13) . .
O14 Eu2 N3 132.36(14) 3_576 .
O8 Eu2 N3 148.29(14) 3_576 .
O13 Eu2 N3 86.87(14) . .
O3 Eu2 N3 76.75(14) . .
O4 Eu2 N3 72.27(15) . .
O9 Eu2 N3 75.39(14) . .
O14 Eu2 O8 75.63(12) 3_576 .
O8 Eu2 O8 77.43(13) 3_576 .
O13 Eu2 O8 69.21(11) . .
O3 Eu2 O8 156.51(12) . .
O4 Eu2 O8 137.44(11) . .
O9 Eu2 O8 50.36(11) . .
N3 Eu2 O8 124.48(13) . .
O14 Eu2 N4 71.62(14) 3_576 .
O8 Eu2 N4 141.75(13) 3_576 .
O13 Eu2 N4 135.84(14) . .
O3 Eu2 N4 78.82(13) . .
O4 Eu2 N4 120.09(14) . .
O9 Eu2 N4 68.42(13) . .
N3 Eu2 N4 62.65(15) . .
O8 Eu2 N4 101.16(13) . .
O14 Eu2 Eu2 68.65(9) 3_576 3_576
O8 Eu2 Eu2 41.06(9) 3_576 3_576
O13 Eu2 Eu2 69.95(9) . 3_576
O3 Eu2 Eu2 126.68(9) . 3_576
O4 Eu2 Eu2 110.62(9) . 3_576
O9 Eu2 Eu2 86.30(9) . 3_576
N3 Eu2 Eu2 153.88(10) . 3_576
O8 Eu2 Eu2 36.37(8) . 3_576
N4 Eu2 Eu2 127.40(11) . 3_576
C43 N1 C47 117.1(5) . .
C43 N1 Eu1 124.2(4) . .
C47 N1 Eu1 117.8(4) . .
C52 N2 C48 117.8(5) . .
C52 N2 Eu1 120.3(4) . .
C48 N2 Eu1 121.4(4) . .
C59 N3 C55 116.5(5) . .
C59 N3 Eu2 123.1(4) . .
C55 N3 Eu2 120.3(4) . .
C64 N4 C60 117.6(5) . .
C64 N4 Eu2 124.2(4) . .
C60 N4 Eu2 118.2(4) . .
C1 O1 Eu1 126.6(5) . .
C1 O2 Eu1 154.4(5) . 3_666
C8 O3 Eu2 92.8(3) . .
C8 O4 Eu2 93.2(4) . .
C11 O5 C3 115.9(4) . .
C15 O6 Eu1 90.3(4) . .
C15 O7 Eu1 94.2(4) . .
C22 O8 Eu2 159.5(4) . 3_576
C22 O8 Eu2 89.3(3) . .
Eu2 O8 Eu2 102.57(13) 3_576 .
C22 O9 Eu2 97.9(3) . .
C18 O10 C24 118.1(5) . .
C29 O11 Eu1 127.2(4) . .
C29 O12 Eu1 155.5(4) . 3_666
C36 O13 Eu2 135.1(4) . .
C36 O14 Eu2 138.5(4) . 3_576
C31 O15 C39 119.6(5) 4_575 .
O1 C1 O2 124.4(7) . .
O1 C1 C2 118.7(6) . .
O2 C1 C2 116.8(6) . .
C3 C2 C7 117.8(6) . .
C3 C2 C1 124.4(6) . .
C7 C2 C1 117.8(6) . .
C2 C3 C4 121.3(6) . .
C2 C3 O5 122.0(6) . .
C4 C3 O5 116.7(6) . .
C5 C4 C3 120.1(7) . .
C5 C4 H4 120.0 . .
C3 C4 H4 120.0 . .
C6 C5 C4 120.7(8) . .
C6 C5 H5 119.6 . .
C4 C5 H5 119.6 . .
C5 C6 C7 120.5(7) . .
C5 C6 H6 119.8 . .
C7 C6 H6 119.8 . .
C6 C7 C2 119.7(7) . .
C6 C7 H7 120.1 . .
C2 C7 H7 120.1 . .
O4 C8 O3 120.8(5) . .
O4 C8 C9 120.0(6) . .
O3 C8 C9 119.2(5) . .
C14 C9 C10 118.3(5) . .
C14 C9 C8 119.0(6) . .
C10 C9 C8 122.7(6) . .
C11 C10 C9 121.0(6) . .
C11 C10 H10 119.5 . .
C9 C10 H10 119.5 . .
C10 C11 C12 119.8(6) . .
C10 C11 O5 117.7(5) . .
C12 C11 O5 122.5(5) . .
C13 C12 C11 119.6(6) . .
C13 C12 H12 120.2 . .
C11 C12 H12 120.2 . .
C12 C13 C14 120.4(6) . .
C12 C13 H13 119.8 . .
C14 C13 H13 119.8 . .
C9 C14 C13 120.8(6) . .
C9 C14 H14 119.6 . .
C13 C14 H14 119.6 . .
O6 C15 O7 121.6(6) . .
O6 C15 C16 119.8(6) . 2_646
O7 C15 C16 118.6(6) . 2_646
C21 C16 C17 119.3(5) . .
C21 C16 C15 121.0(6) . 2_656
C17 C16 C15 119.7(6) . 2_656
C16 C17 C18 120.9(6) . .
C16 C17 H17 119.5 . .
C18 C17 H17 119.5 . .
C19 C18 O10 124.4(6) . .
C19 C18 C17 120.0(6) . .
O10 C18 C17 115.5(5) . .
C18 C19 C20 119.6(6) . .
C18 C19 H19 120.2 . .
C20 C19 H19 120.2 . .
C19 C20 C21 120.2(6) . .
C19 C20 H20 119.9 . .
C21 C20 H20 119.9 . .
C16 C21 C20 119.9(6) . .
C16 C21 H21 120.1 . .
C20 C21 H21 120.1 . .
O9 C22 O8 121.0(5) . .
O9 C22 C23 120.2(5) . .
O8 C22 C23 118.7(5) . .
C28 C23 C24 118.7(5) . .
C28 C23 C22 121.0(5) . .
C24 C23 C22 120.0(5) . .
C25 C24 C23 121.1(5) . .
C25 C24 O10 118.3(6) . .
C23 C24 O10 120.6(5) . .
C26 C25 C24 120.0(6) . .
C26 C25 H25 120.0 . .
C24 C25 H25 120.0 . .
C25 C26 C27 119.3(6) . .
C25 C26 H26 120.4 . .
C27 C26 H26 120.4 . .
C26 C27 C28 121.3(6) . .
C26 C27 H27 119.4 . .
C28 C27 H27 119.4 . .
C23 C28 C27 119.6(6) . .
C23 C28 H28 120.2 . .
C27 C28 H28 120.2 . .
O11 C29 O12 124.7(6) . .
O11 C29 C30 118.4(5) . .
O12 C29 C30 116.8(6) . .
C31 C30 C35 117.1(6) . .
C31 C30 C29 124.2(6) . .
C35 C30 C29 118.6(6) . .
C32 C31 O15 120.7(6) . 4_576
C32 C31 C30 122.3(6) . .
O15 C31 C30 117.0(5) 4_576 .
C31 C32 C33 119.5(7) . .
C31 C32 H32 120.2 . .
C33 C32 H32 120.2 . .
C32 C33 C34 120.2(7) . .
C32 C33 H33 119.9 . .
C34 C33 H33 119.9 . .
C35 C34 C33 119.3(7) . .
C35 C34 H34 120.3 . .
C33 C34 H34 120.3 . .
C34 C35 C30 121.5(7) . .
C34 C35 H35 119.3 . .
C30 C35 H35 119.3 . .
O13 C36 O14 125.1(5) . .
O13 C36 C37 118.5(5) . .
O14 C36 C37 116.4(5) . .
C42 C37 C38 119.4(5) . .
C42 C37 C36 121.8(5) . .
C38 C37 C36 118.7(5) . .
C39 C38 C37 119.8(6) . .
C39 C38 H38 120.1 . .
C37 C38 H38 120.1 . .
C40 C39 C38 121.1(6) . .
C40 C39 O15 122.7(6) . .
C38 C39 O15 116.0(6) . .
C41 C40 C39 118.8(6) . .
C41 C40 H40 120.6 . .
C39 C40 H40 120.6 . .
C40 C41 C42 121.6(6) . .
C40 C41 H41 119.2 . .
C42 C41 H41 119.2 . .
C37 C42 C41 119.3(6) . .
C37 C42 H42 120.3 . .
C41 C42 H42 120.3 . .
N1 C43 C44 123.9(6) . .
N1 C43 H43 118.1 . .
C44 C43 H43 118.1 . .
C45 C44 C43 118.8(7) . .
C45 C44 H44 120.6 . .
C43 C44 H44 120.6 . .
C44 C45 C46 120.2(6) . .
C44 C45 H45 119.9 . .
C46 C45 H45 119.9 . .
C47 C46 C45 116.8(6) . .
C47 C46 C53 120.4(6) . .
C45 C46 C53 122.8(6) . .
N1 C47 C46 123.1(6) . .
N1 C47 C48 117.7(6) . .
C46 C47 C48 119.2(6) . .
N2 C48 C49 123.0(6) . .
N2 C48 C47 118.4(5) . .
C49 C48 C47 118.6(6) . .
C48 C49 C50 117.4(6) . .
C48 C49 C54 120.5(6) . .
C50 C49 C54 122.2(6) . .
C51 C50 C49 120.0(6) . .
C51 C50 H50 120.0 . .
C49 C50 H50 120.0 . .
C50 C51 C52 119.3(7) . .
C50 C51 H51 120.4 . .
C52 C51 H51 120.4 . .
N2 C52 C51 122.6(7) . .
N2 C52 H52 118.7 . .
C51 C52 H52 118.7 . .
C54 C53 C46 120.6(6) . .
C54 C53 H53 119.7 . .
C46 C53 H53 119.7 . .
C53 C54 C49 120.8(6) . .
C53 C54 H54 119.6 . .
C49 C54 H54 119.6 . .
N3 C55 C56 123.7(6) . .
N3 C55 H55 118.2 . .
C56 C55 H55 118.2 . .
C57 C56 C55 118.5(7) . .
C57 C56 H56 120.7 . .
C55 C56 H56 120.7 . .
C56 C57 C58 120.9(7) . .
C56 C57 H57 119.6 . .
C58 C57 H57 119.6 . .
C57 C58 C59 116.4(6) . .
C57 C58 C65 123.1(7) . .
C59 C58 C65 120.5(7) . .
N3 C59 C58 123.9(6) . .
N3 C59 C60 116.9(5) . .
C58 C59 C60 119.2(6) . .
N4 C60 C61 122.8(6) . .
N4 C60 C59 119.0(5) . .
C61 C60 C59 118.2(6) . .
C62 C61 C60 116.5(6) . .
C62 C61 C66 123.4(7) . .
C60 C61 C66 120.1(7) . .
C63 C62 C61 121.1(6) . .
C63 C62 H62 119.4 . .
C61 C62 H62 119.4 . .
C62 C63 C64 118.4(7) . .
C62 C63 H63 120.8 . .
C64 C63 H63 120.8 . .
N4 C64 C63 123.5(6) . .
N4 C64 H64 118.2 . .
C63 C64 H64 118.2 . .
C66 C65 C58 120.3(7) . .
C66 C65 H65 119.9 . .
C58 C65 H65 119.9 . .
C65 C66 C61 121.7(7) . .
C65 C66 H66 119.2 . .
C61 C66 H66 119.2 . .

loop_
_geom_bond_atom_site_label_1
_geom_bond_atom_site_label_2
_geom_bond_distance
_geom_bond_site_symmetry_2
Eu1 O12 2.330(4) 3_666
Eu1 O2 2.335(4) 3_666
Eu1 O11 2.360(4) .
Eu1 O1 2.362(4) .
Eu1 O7 2.400(3) .
Eu1 O6 2.488(4) .
Eu1 N2 2.547(5) .
Eu1 N1 2.650(5) .
Eu1 Eu1 4.1475(6) 3_666
Eu2 O14 2.350(4) 3_576
Eu2 O8 2.385(4) 3_576
Eu2 O13 2.398(3) .
Eu2 O3 2.446(3) .
Eu2 O4 2.452(4) .
Eu2 O9 2.476(4) .
Eu2 N3 2.555(5) .
Eu2 O8 2.642(4) .
Eu2 N4 2.647(4) .
Eu2 Eu2 3.9250(6) 3_576
N1 C43 1.320(6) .
N1 C47 1.366(6) .
N2 C52 1.332(7) .
N2 C48 1.361(7) .
N3 C59 1.339(6) .
N3 C55 1.342(7) .
N4 C64 1.338(6) .
N4 C60 1.353(7) .
O1 C1 1.236(7) .
O2 C1 1.247(7) .
O2 Eu1 2.335(4) 3_666
O3 C8 1.275(6) .
O4 C8 1.246(6) .
O5 C11 1.381(6) .
O5 C3 1.395(6) .
O6 C15 1.267(6) .
O7 C15 1.274(6) .
O8 C22 1.271(6) .
O8 Eu2 2.385(4) 3_576
O9 C22 1.237(6) .
O10 C18 1.369(6) .
O10 C24 1.390(6) .
O11 C29 1.255(6) .
O12 C29 1.256(6) .
O12 Eu1 2.330(4) 3_666
O13 C36 1.266(6) .
O14 C36 1.271(6) .
O14 Eu2 2.350(4) 3_576
O15 C31 1.375(6) 4_575
O15 C39 1.398(7) .
C1 C2 1.506(8) .
C2 C3 1.379(7) .
C2 C7 1.400(7) .
C3 C4 1.380(8) .
C4 C5 1.356(8) .
C4 H4 0.9300 .
C5 C6 1.346(9) .
C5 H5 0.9300 .
C6 C7 1.398(8) .
C6 H6 0.9300 .
C7 H7 0.9300 .
C8 C9 1.494(7) .
C9 C14 1.374(7) .
C9 C10 1.381(7) .
C10 C11 1.371(7) .
C10 H10 0.9300 .
C11 C12 1.380(7) .
C12 C13 1.359(7) .
C12 H12 0.9300 .
C13 C14 1.378(7) .
C13 H13 0.9300 .
C14 H14 0.9300 .
C15 C16 1.486(7) 2_646
C16 C21 1.371(7) .
C16 C17 1.374(7) .
C16 C15 1.486(7) 2_656
C17 C18 1.377(7) .
C17 H17 0.9300 .
C18 C19 1.365(7) .
C19 C20 1.380(7) .
C19 H19 0.9300 .
C20 C21 1.390(7) .
C20 H20 0.9300 .
C21 H21 0.9300 .
C22 C23 1.527(7) .
C23 C28 1.362(6) .
C23 C24 1.379(7) .
C24 C25 1.374(7) .
C25 C26 1.353(7) .
C25 H25 0.9300 .
C26 C27 1.366(8) .
C26 H26 0.9300 .
C27 C28 1.381(7) .
C27 H27 0.9300 .
C28 H28 0.9300 .
C29 C30 1.501(7) .
C30 C31 1.389(7) .
C30 C35 1.394(7) .
C31 C32 1.364(7) .
C31 O15 1.375(6) 4_576
C32 C33 1.375(8) .
C32 H32 0.9300 .
C33 C34 1.389(9) .
C33 H33 0.9300 .
C34 C35 1.376(8) .
C34 H34 0.9300 .
C35 H35 0.9300 .
C36 C37 1.497(7) .
C37 C42 1.373(7) .
C37 C38 1.390(7) .
C38 C39 1.371(7) .
C38 H38 0.9300 .
C39 C40 1.369(7) .
C40 C41 1.366(8) .
C40 H40 0.9300 .
C41 C42 1.380(7) .
C41 H41 0.9300 .
C42 H42 0.9300 .
C43 C44 1.387(8) .
C43 H43 0.9300 .
C44 C45 1.352(7) .
C44 H44 0.9300 .
C45 C46 1.407(7) .
C45 H45 0.9300 .
C46 C47 1.393(7) .
C46 C53 1.416(7) .
C47 C48 1.435(7) .
C48 C49 1.402(7) .
C49 C50 1.404(8) .
C49 C54 1.412(8) .
C50 C51 1.351(8) .
C50 H50 0.9300 .
C51 C52 1.412(7) .
C51 H51 0.9300 .
C52 H52 0.9300 .
C53 C54 1.342(8) .
C53 H53 0.9300 .
C54 H54 0.9300 .
C55 C56 1.388(8) .
C55 H55 0.9300 .
C56 C57 1.341(8) .
C56 H56 0.9300 .
C57 C58 1.395(8) .
C57 H57 0.9300 .
C58 C59 1.402(7) .
C58 C65 1.413(8) .
C59 C60 1.444(7) .
C60 C61 1.409(7) .
C61 C62 1.399(8) .
C61 C66 1.412(8) .
C62 C63 1.355(8) .
C62 H62 0.9300 .
C63 C64 1.385(7) .
C63 H63 0.9300 .
C64 H64 0.9300 .
C65 C66 1.340(8) .
C65 H65 0.9300 .
C66 H66 0.9300 .

loop_
_geom_torsion_atom_site_label_1
_geom_torsion_atom_site_label_2
_geom_torsion_atom_site_label_3
_geom_torsion_atom_site_label_4
_geom_torsion
_geom_torsion_site_symmetry_1
_geom_torsion_site_symmetry_4
O12 Eu1 N1 C43 135.8(4) 3_666 .
O2 Eu1 N1 C43 -34.7(6) 3_666 .
O11 Eu1 N1 C43 1.0(4) . .
O1 Eu1 N1 C43 91.6(5) . .
O7 Eu1 N1 C43 -90.2(5) . .
O6 Eu1 N1 C43 -128.0(4) . .
N2 Eu1 N1 C43 180.0(5) . .
Eu1 Eu1 N1 C43 54.0(5) 3_666 .
O12 Eu1 N1 C47 -33.4(4) 3_666 .
O2 Eu1 N1 C47 156.0(3) 3_666 .
O11 Eu1 N1 C47 -168.3(4) . .
O1 Eu1 N1 C47 -77.7(4) . .
O7 Eu1 N1 C47 100.5(4) . .
O6 Eu1 N1 C47 62.7(4) . .
N2 Eu1 N1 C47 10.7(3) . .
Eu1 Eu1 N1 C47 -115.2(3) 3_666 .
O12 Eu1 N2 C52 -32.0(4) 3_666 .
O2 Eu1 N2 C52 29.6(6) 3_666 .
O11 Eu1 N2 C52 -179.9(4) . .
O1 Eu1 N2 C52 -111.7(5) . .
O7 Eu1 N2 C52 103.7(5) . .
O6 Eu1 N2 C52 49.3(4) . .
N1 Eu1 N2 C52 178.6(5) . .
Eu1 Eu1 N2 C52 -60.1(5) 3_666 .
O12 Eu1 N2 C48 139.3(4) 3_666 .
O2 Eu1 N2 C48 -159.2(4) 3_666 .
O11 Eu1 N2 C48 -8.6(5) . .
O1 Eu1 N2 C48 59.6(4) . .
O7 Eu1 N2 C48 -85.1(4) . .
O6 Eu1 N2 C48 -139.5(4) . .
N1 Eu1 N2 C48 -10.1(4) . .
Eu1 Eu1 N2 C48 111.2(4) 3_666 .
O14 Eu2 N3 C59 -14.2(5) 3_576 .
O8 Eu2 N3 C59 -144.0(4) 3_576 .
O13 Eu2 N3 C59 150.5(4) . .
O3 Eu2 N3 C59 -80.4(4) . .
O4 Eu2 N3 C59 -135.6(5) . .
O9 Eu2 N3 C59 76.6(4) . .
O8 Eu2 N3 C59 88.5(4) . .
N4 Eu2 N3 C59 3.7(4) . .
Eu2 Eu2 N3 C59 123.6(4) 3_576 .
O14 Eu2 N3 C55 162.5(4) 3_576 .
O8 Eu2 N3 C55 32.7(6) 3_576 .
O13 Eu2 N3 C55 -32.8(4) . .
O3 Eu2 N3 C55 96.2(4) . .
O4 Eu2 N3 C55 41.1(4) . .
O9 Eu2 N3 C55 -106.7(4) . .
O8 Eu2 N3 C55 -94.9(4) . .
N4 Eu2 N3 C55 -179.6(5) . .
Eu2 Eu2 N3 C55 -59.8(5) 3_576 .
O14 Eu2 N4 C64 -18.6(4) 3_576 .
O8 Eu2 N4 C64 -31.8(5) 3_576 .
O13 Eu2 N4 C64 123.5(4) . .
O3 Eu2 N4 C64 -104.1(4) . .
O4 Eu2 N4 C64 -138.9(4) . .
O9 Eu2 N4 C64 90.9(4) . .
N3 Eu2 N4 C64 175.2(5) . .
O8 Eu2 N4 C64 52.0(4) . .
Eu2 Eu2 N4 C64 23.9(5) 3_576 .
O14 Eu2 N4 C60 163.3(4) 3_576 .
O8 Eu2 N4 C60 150.1(3) 3_576 .
O13 Eu2 N4 C60 -54.5(5) . .
O3 Eu2 N4 C60 77.9(4) . .
O4 Eu2 N4 C60 43.0(4) . .
O9 Eu2 N4 C60 -87.1(4) . .
N3 Eu2 N4 C60 -2.9(4) . .
O8 Eu2 N4 C60 -126.1(4) . .
Eu2 Eu2 N4 C60 -154.2(3) 3_576 .
O12 Eu1 O1 C1 60.6(5) 3_666 .
O2 Eu1 O1 C1 -6.0(6) 3_666 .
O11 Eu1 O1 C1 -72.5(5) . .
O7 Eu1 O1 C1 -153.2(5) . .
O6 Eu1 O1 C1 112.9(5) . .
N2 Eu1 O1 C1 144.1(5) . .
N1 Eu1 O1 C1 -150.4(6) . .
Eu1 Eu1 O1 C1 0.5(5) 3_666 .
O14 Eu2 O3 C8 146.7(3) 3_576 .
O8 Eu2 O3 C8 75.6(3) 3_576 .
O13 Eu2 O3 C8 -0.6(4) . .
O4 Eu2 O3 C8 1.3(3) . .
O9 Eu2 O3 C8 -116.3(4) . .
N3 Eu2 O3 C8 -76.3(3) . .
O8 Eu2 O3 C8 127.1(4) . .
N4 Eu2 O3 C8 -140.6(4) . .
Eu2 Eu2 O3 C8 90.7(3) 3_576 .
O14 Eu2 O4 C8 -44.6(4) 3_576 .
O8 Eu2 O4 C8 -99.3(4) 3_576 .
O13 Eu2 O4 C8 177.1(4) . .
O3 Eu2 O4 C8 -1.3(3) . .
O9 Eu2 O4 C8 131.7(3) . .
N3 Eu2 O4 C8 85.2(4) . .
O8 Eu2 O4 C8 -152.8(3) . .
N4 Eu2 O4 C8 43.2(4) . .
Eu2 Eu2 O4 C8 -122.3(3) 3_576 .
O12 Eu1 O6 C15 -179.8(3) 3_666 .
O2 Eu1 O6 C15 -97.1(3) 3_666 .
O11 Eu1 O6 C15 -45.0(4) . .
O1 Eu1 O6 C15 128.0(3) . .
O7 Eu1 O6 C15 0.8(3) . .
N2 Eu1 O6 C15 95.4(3) . .
N1 Eu1 O6 C15 47.2(3) . .
Eu1 Eu1 O6 C15 -134.5(3) 3_666 .
O12 Eu1 O7 C15 -1.5(4) 3_666 .
O2 Eu1 O7 C15 71.2(3) 3_666 .
O11 Eu1 O7 C15 146.3(3) . .
O1 Eu1 O7 C15 -133.7(3) . .
O6 Eu1 O7 C15 -0.8(3) . .
N2 Eu1 O7 C15 -72.2(3) . .
N1 Eu1 O7 C15 -136.3(4) . .
Eu1 Eu1 O7 C15 88.9(3) 3_666 .
O14 Eu2 O8 C22 123.5(3) 3_576 .
O8 Eu2 O8 C22 -163.1(4) 3_576 .
O13 Eu2 O8 C22 -79.0(3) . .
O3 Eu2 O8 C22 143.6(3) . .
O4 Eu2 O8 C22 -110.0(3) . .
O9 Eu2 O8 C22 6.5(3) . .
N3 Eu2 O8 C22 -8.4(4) . .
N4 Eu2 O8 C22 56.0(3) . .
Eu2 Eu2 O8 C22 -163.1(4) 3_576 .
O14 Eu2 O8 Eu2 -73.38(13) 3_576 3_576
O8 Eu2 O8 Eu2 0.0 3_576 3_576
O13 Eu2 O8 Eu2 84.08(14) . 3_576
O3 Eu2 O8 Eu2 -53.3(3) . 3_576
O4 Eu2 O8 Eu2 53.1(2) . 3_576
O9 Eu2 O8 Eu2 169.7(2) . 3_576
N3 Eu2 O8 Eu2 154.73(15) . 3_576
N4 Eu2 O8 Eu2 -140.91(14) . 3_576
O14 Eu2 O9 C22 -68.2(3) 3_576 .
O8 Eu2 O9 C22 5.9(4) 3_576 .
O13 Eu2 O9 C22 69.5(3) . .
O3 Eu2 O9 C22 -159.2(3) . .
O4 Eu2 O9 C22 115.0(3) . .
N3 Eu2 O9 C22 160.5(4) . .
O8 Eu2 O9 C22 -6.8(3) . .
N4 Eu2 O9 C22 -133.5(4) . .
Eu2 Eu2 O9 C22 -0.7(3) 3_576 .
O12 Eu1 O11 C29 13.5(5) 3_666 .
O2 Eu1 O11 C29 -48.6(5) 3_666 .
O1 Eu1 O11 C29 83.9(5) . .
O7 Eu1 O11 C29 -135.7(5) . .
O6 Eu1 O11 C29 -100.3(5) . .
N2 Eu1 O11 C29 149.7(4) . .
N1 Eu1 O11 C29 151.1(5) . .
Eu1 Eu1 O11 C29 10.8(4) 3_666 .
O14 Eu2 O13 C36 -1.0(6) 3_576 .
O8 Eu2 O13 C36 45.2(5) 3_576 .
O3 Eu2 O13 C36 125.3(5) . .
O4 Eu2 O13 C36 123.7(5) . .
O9 Eu2 O13 C36 -88.2(5) . .
N3 Eu2 O13 C36 -163.9(5) . .
O8 Eu2 O13 C36 -35.0(5) . .
N4 Eu2 O13 C36 -119.6(5) . .
Eu2 Eu2 O13 C36 3.9(5) 3_576 .
Eu1 O1 C1 O2 -12.4(9) . .
Eu1 O1 C1 C2 167.3(4) . .
Eu1 O2 C1 O1 41.4(14) 3_666 .
Eu1 O2 C1 C2 -138.3(8) 3_666 .
O1 C1 C2 C3 28.9(9) . .
O2 C1 C2 C3 -151.5(6) . .
O1 C1 C2 C7 -150.7(6) . .
O2 C1 C2 C7 29.0(8) . .
C7 C2 C3 C4 0.1(9) . .
C1 C2 C3 C4 -179.5(6) . .
C7 C2 C3 O5 179.2(5) . .
C1 C2 C3 O5 -0.4(9) . .
C11 O5 C3 C2 100.3(6) . .
C11 O5 C3 C4 -80.5(7) . .
C2 C3 C4 C5 0.9(10) . .
O5 C3 C4 C5 -178.2(6) . .
C3 C4 C5 C6 -1.8(12) . .
C4 C5 C6 C7 1.7(13) . .
C5 C6 C7 C2 -0.7(12) . .
C3 C2 C7 C6 -0.2(10) . .
C1 C2 C7 C6 179.4(6) . .
Eu2 O4 C8 O3 2.3(6) . .
Eu2 O4 C8 C9 -177.3(5) . .
Eu2 O3 C8 O4 -2.3(6) . .
Eu2 O3 C8 C9 177.3(5) . .
O4 C8 C9 C14 21.2(9) . .
O3 C8 C9 C14 -158.4(6) . .
O4 C8 C9 C10 -159.5(6) . .
O3 C8 C9 C10 20.9(9) . .
C14 C9 C10 C11 -1.4(9) . .
C8 C9 C10 C11 179.4(5) . .
C9 C10 C11 C12 1.6(9) . .
C9 C10 C11 O5 -179.1(5) . .
C3 O5 C11 C10 153.2(5) . .
C3 O5 C11 C12 -27.6(8) . .
C10 C11 C12 C13 -1.0(9) . .
O5 C11 C12 C13 179.9(6) . .
C11 C12 C13 C14 0.1(10) . .
C10 C9 C14 C13 0.5(9) . .
C8 C9 C14 C13 179.8(6) . .
C12 C13 C14 C9 0.2(10) . .
Eu1 O6 C15 O7 -1.4(6) . .
Eu1 O6 C15 C16 179.5(4) . 2_646
Eu1 O7 C15 O6 1.4(6) . .
Eu1 O7 C15 C16 -179.5(4) . 2_646
C21 C16 C17 C18 0.5(9) . .
C15 C16 C17 C18 -176.3(5) 2_656 .
C24 O10 C18 C19 -1.0(8) . .
C24 O10 C18 C17 -178.3(5) . .
C16 C17 C18 C19 -1.9(9) . .
C16 C17 C18 O10 175.5(5) . .
O10 C18 C19 C20 -176.4(6) . .
C17 C18 C19 C20 0.9(9) . .
C18 C19 C20 C21 1.6(11) . .
C17 C16 C21 C20 1.9(10) . .
C15 C16 C21 C20 178.7(6) 2_656 .
C19 C20 C21 C16 -3.0(11) . .
Eu2 O9 C22 O8 12.7(6) . .
Eu2 O9 C22 C23 -164.2(4) . .
Eu2 O8 C22 O9 -137.8(8) 3_576 .
Eu2 O8 C22 O9 -11.8(5) . .
Eu2 O8 C22 C23 39.2(13) 3_576 .
Eu2 O8 C22 C23 165.2(4) . .
O9 C22 C23 C28 131.1(6) . .
O8 C22 C23 C28 -45.9(8) . .
O9 C22 C23 C24 -42.7(8) . .
O8 C22 C23 C24 140.3(5) . .
C28 C23 C24 C25 -0.1(9) . .
C22 C23 C24 C25 173.8(6) . .
C28 C23 C24 O10 -179.6(5) . .
C22 C23 C24 O10 -5.6(8) . .
C18 O10 C24 C25 86.0(7) . .
C18 O10 C24 C23 -94.5(6) . .
C23 C24 C25 C26 0.4(10) . .
O10 C24 C25 C26 179.8(6) . .
C24 C25 C26 C27 -0.2(10) . .
C25 C26 C27 C28 -0.2(11) . .
C24 C23 C28 C27 -0.3(9) . .
C22 C23 C28 C27 -174.1(5) . .
C26 C27 C28 C23 0.4(10) . .
Eu1 O11 C29 O12 -18.5(9) . .
Eu1 O11 C29 C30 158.6(4) . .
Eu1 O12 C29 O11 19.4(14) 3_666 .
Eu1 O12 C29 C30 -157.8(7) 3_666 .
O11 C29 C30 C31 40.9(9) . .
O12 C29 C30 C31 -141.7(6) . .
O11 C29 C30 C35 -138.1(6) . .
O12 C29 C30 C35 39.2(8) . .
C35 C30 C31 C32 0.4(9) . .
C29 C30 C31 C32 -178.6(6) . .
C35 C30 C31 O15 178.2(5) . 4_576
C29 C30 C31 O15 -0.9(9) . 4_576
O15 C31 C32 C33 -175.8(6) 4_576 .
C30 C31 C32 C33 1.9(10) . .
C31 C32 C33 C34 -4.0(11) . .
C32 C33 C34 C35 3.7(12) . .
C33 C34 C35 C30 -1.3(11) . .
C31 C30 C35 C34 -0.7(9) . .
C29 C30 C35 C34 178.4(6) . .
Eu2 O13 C36 O14 -15.4(9) . .
Eu2 O13 C36 C37 163.7(3) . .
Eu2 O14 C36 O13 24.5(9) 3_576 .
Eu2 O14 C36 C37 -154.5(4) 3_576 .
O13 C36 C37 C42 178.1(5) . .
O14 C36 C37 C42 -2.7(8) . .
O13 C36 C37 C38 -2.5(8) . .
O14 C36 C37 C38 176.7(5) . .
C42 C37 C38 C39 -1.6(8) . .
C36 C37 C38 C39 179.0(5) . .
C37 C38 C39 C40 1.4(9) . .
C37 C38 C39 O15 -173.2(5) . .
C31 O15 C39 C40 53.1(8) 4_575 .
C31 O15 C39 C38 -132.4(5) 4_575 .
C38 C39 C40 C41 -0.8(9) . .
O15 C39 C40 C41 173.4(6) . .
C39 C40 C41 C42 0.4(10) . .
C38 C37 C42 C41 1.2(8) . .
C36 C37 C42 C41 -179.5(5) . .
C40 C41 C42 C37 -0.6(9) . .
C47 N1 C43 C44 -0.2(9) . .
Eu1 N1 C43 C44 -169.5(5) . .
N1 C43 C44 C45 -0.2(10) . .
C43 C44 C45 C46 -0.1(10) . .
C44 C45 C46 C47 0.8(9) . .
C44 C45 C46 C53 -179.5(6) . .
C43 N1 C47 C46 0.9(8) . .
Eu1 N1 C47 C46 170.9(4) . .
C43 N1 C47 C48 179.0(5) . .
Eu1 N1 C47 C48 -10.9(6) . .
C45 C46 C47 N1 -1.2(9) . .
C53 C46 C47 N1 179.0(5) . .
C45 C46 C47 C48 -179.3(5) . .
C53 C46 C47 C48 1.0(8) . .
C52 N2 C48 C49 0.3(9) . .
Eu1 N2 C48 C49 -171.2(4) . .
C52 N2 C48 C47 -179.4(5) . .
Eu1 N2 C48 C47 9.2(7) . .
N1 C47 C48 N2 1.7(8) . .
C46 C47 C48 N2 179.9(5) . .
N1 C47 C48 C49 -178.0(5) . .
C46 C47 C48 C49 0.2(8) . .
N2 C48 C49 C50 0.3(9) . .
C47 C48 C49 C50 179.9(5) . .
N2 C48 C49 C54 179.8(5) . .
C47 C48 C49 C54 -0.6(9) . .
C48 C49 C50 C51 -1.4(10) . .
C54 C49 C50 C51 179.1(6) . .
C49 C50 C51 C52 2.1(11) . .
C48 N2 C52 C51 0.3(9) . .
Eu1 N2 C52 C51 171.9(5) . .
C50 C51 C52 N2 -1.5(10) . .
C47 C46 C53 C54 -1.7(9) . .
C45 C46 C53 C54 178.5(6) . .
C46 C53 C54 C49 1.3(10) . .
C48 C49 C54 C53 -0.2(10) . .
C50 C49 C54 C53 179.3(6) . .
C59 N3 C55 C56 0.7(9) . .
Eu2 N3 C55 C56 -176.2(5) . .
N3 C55 C56 C57 -0.7(10) . .
C55 C56 C57 C58 0.3(10) . .
C56 C57 C58 C59 0.0(9) . .
C56 C57 C58 C65 179.3(6) . .
C55 N3 C59 C58 -0.4(9) . .
Eu2 N3 C59 C58 176.4(4) . .
C55 N3 C59 C60 179.1(5) . .
Eu2 N3 C59 C60 -4.1(7) . .
C57 C58 C59 N3 0.1(9) . .
C65 C58 C59 N3 -179.3(5) . .
C57 C58 C59 C60 -179.4(5) . .
C65 C58 C59 C60 1.2(9) . .
C64 N4 C60 C61 4.1(8) . .
Eu2 N4 C60 C61 -177.7(4) . .
C64 N4 C60 C59 -176.0(5) . .
Eu2 N4 C60 C59 2.2(7) . .
N3 C59 C60 N4 1.1(8) . .
C58 C59 C60 N4 -179.4(5) . .
N3 C59 C60 C61 -179.0(5) . .
C58 C59 C60 C61 0.5(8) . .
N4 C60 C61 C62 -3.6(9) . .
C59 C60 C61 C62 176.5(5) . .
N4 C60 C61 C66 178.1(6) . .
C59 C60 C61 C66 -1.8(9) . .
C60 C61 C62 C63 0.7(10) . .
C66 C61 C62 C63 178.9(7) . .
C61 C62 C63 C64 1.5(10) . .
C60 N4 C64 C63 -1.8(9) . .
Eu2 N4 C64 C63 -179.9(4) . .
C62 C63 C64 N4 -0.9(10) . .
C57 C58 C65 C66 179.0(6) . .
C59 C58 C65 C66 -1.6(10) . .
C58 C65 C66 C61 0.3(11) . .
C62 C61 C66 C65 -176.8(7) . .
C60 C61 C66 C65 1.5(10) . .
